data_7700389
loop_
_publ_author_name
'Muzio\/l, Tadeusz M'
'Tereba, Natalia'
'Podgajny, Robert'
'K\;edziera, Dariusz'
'Wrzeszcz, Grzegorz'

_publ_section_title
;
 Solvent-assisted structural conversion involving bimetallic complexes
 based on the tris(oxalato)ferrate(iii) unit with the green \\rightarrow
 blue \\rightarrow red crystal color sequence.
;
_journal_issue 30
_journal_name_full 'Dalton transactions (Cambridge, England : 2003)'
_journal_page_first 11536
_journal_page_last 11546
_journal_paper_doi 10.1039/c9dt02216c
_journal_volume 48
_journal_year 2019
_chemical_formula_moiety '(Fe 2+)2, (N2 C10 H8)6, (Fe 3+), (C2 O4 2-)3, (NO3 1-), (H2 O)10'
_chemical_formula_sum 'C66 H68 Fe3 N13 O25'
_chemical_formula_weight 1610.88
_space_group_crystal_system monoclinic
_space_group_IT_number 14
_space_group_name_Hall '-P 2ybc'
_space_group_name_H-M_alt 'P 1 21/c 1'
_symmetry_cell_setting monoclinic
_symmetry_Int_Tables_number 14
_symmetry_space_group_name_Hall '-P 2ybc'
_symmetry_space_group_name_H-M 'P 1 21/c 1'
_atom_sites_solution_hydrogens geom
_audit_creation_method SHELXL-2013
_audit_update_record
;
2019-06-20 deposited with the CCDC.    2019-06-26 downloaded from the CCDC.
;
_cell_angle_alpha 90
_cell_angle_beta 93.211(6)
_cell_angle_gamma 90
_cell_formula_units_Z 4
_cell_length_a 22.8905(14)
_cell_length_b 13.7526(10)
_cell_length_c 22.5276(16)
_cell_measurement_reflns_used 36758
_cell_measurement_temperature 293(2)
_cell_measurement_theta_max 28.50
_cell_measurement_theta_min 1.973
_cell_volume 7080.6(8)
_computing_data_collection 'CrysAlis CCD'
_computing_data_reduction 'CrysAlis RED 171'
_computing_publication_material CIFTAB
_computing_structure_refinement 'SHELXL-2013 (Sheldrick, 2013)'
_computing_structure_solution 'SHELXS-97 (Sheldrick, 1990)'
_diffrn_ambient_temperature 293(2)
_diffrn_measured_fraction_theta_full 0.999
_diffrn_measured_fraction_theta_max 0.999
_diffrn_measurement_device_type 'Oxford Sapphire CCD diffractometer'
_diffrn_radiation_probe x-ray
_diffrn_radiation_type MoK\a
_diffrn_radiation_wavelength 0.71073
_diffrn_reflns_av_R_equivalents 0.0479
_diffrn_reflns_av_unetI/netI 0.0568
_diffrn_reflns_Laue_measured_fraction_full 0.999
_diffrn_reflns_Laue_measured_fraction_max 0.999
_diffrn_reflns_limit_h_max 24
_diffrn_reflns_limit_h_min -28
_diffrn_reflns_limit_k_max 8
_diffrn_reflns_limit_k_min -17
_diffrn_reflns_limit_l_max 27
_diffrn_reflns_limit_l_min -28
_diffrn_reflns_number 33342
_diffrn_reflns_point_group_measured_fraction_full 0.999
_diffrn_reflns_point_group_measured_fraction_max 0.999
_diffrn_reflns_theta_full 25.242
_diffrn_reflns_theta_max 26.372
_diffrn_reflns_theta_min 2.339
_diffrn_source 'sealed X-ray tube'
_exptl_absorpt_coefficient_mu 0.697
_exptl_absorpt_correction_T_max 0.940
_exptl_absorpt_correction_T_min 0.718
_exptl_absorpt_correction_type numerical
_exptl_absorpt_process_details 'CrysAlis CCD, Oxford 2001'
_exptl_crystal_colour red
_exptl_crystal_density_diffrn 1.511
_exptl_crystal_description plate
_exptl_crystal_F_000 3332
_exptl_crystal_size_max 0.510
_exptl_crystal_size_mid 0.350
_exptl_crystal_size_min 0.090
_refine_diff_density_max 0.721
_refine_diff_density_min -0.493
_refine_diff_density_rms 0.079
_refine_ls_extinction_method none
_refine_ls_goodness_of_fit_ref 1.042
_refine_ls_hydrogen_treatment constr
_refine_ls_matrix_type full
_refine_ls_number_parameters 1018
_refine_ls_number_reflns 14464
_refine_ls_number_restraints 33
_refine_ls_restrained_S_all 1.050
_refine_ls_R_factor_all 0.0964
_refine_ls_R_factor_gt 0.0573
_refine_ls_shift/su_max 0.003
_refine_ls_shift/su_mean 0.000
_refine_ls_structure_factor_coef Fsqd
_refine_ls_weighting_details 'w=1/[\s^2^(Fo^2^)+(0.0755P)^2^+5.1853P] where P=(Fo^2^+2Fc^2^)/3'
_refine_ls_weighting_scheme calc
_refine_ls_wR_factor_gt 0.1430
_refine_ls_wR_factor_ref 0.1730
_reflns_Friedel_coverage 0.000
_reflns_number_gt 9532
_reflns_number_total 14464
_reflns_threshold_expression 'I > 2\s(I)'
_cod_data_source_file c9dt02216c2.cif
_cod_data_source_block structure2
_cod_depositor_comments 'Adding full bibliography for 7700388--7700391.cif.'
_cod_original_sg_symbol_H-M 'P 21/c'
_cod_database_code 7700389
_shelx_space_group_comment
;
The symmetry employed for this shelxl refinement is uniquely defined
by the following loop, which should always be used as a source of
symmetry information in preference to the above space-group names.
They are only intended as comments.
;
_shelx_estimated_absorpt_t_min 0.718
_shelx_estimated_absorpt_t_max 0.940
_shelxl_version_number 2013-4

loop_
_space_group_symop_operation_xyz
'x, y, z'
'-x, y+1/2, -z+1/2'
'-x, -y, -z'
'x, -y-1/2, z-1/2'

loop_
_atom_site_label
_atom_site_type_symbol
_atom_site_fract_x
_atom_site_fract_y
_atom_site_fract_z
_atom_site_U_iso_or_equiv
_atom_site_adp_type
_atom_site_occupancy
_atom_site_site_symmetry_order
_atom_site_calc_flag
_atom_site_refinement_flags_posn
_atom_site_refinement_flags_adp
_atom_site_refinement_flags_occupancy
_atom_site_disorder_assembly
_atom_site_disorder_group
Fe1 Fe 0.41346(2) 0.67854(4) 0.24574(2) 0.04127(15) Uani 1 1 d . . . . .
N11 N 0.48048(13) 0.6223(2) 0.29294(14) 0.0450(7) Uani 1 1 d . . . . .
C11 C 0.47969(19) 0.5708(3) 0.34343(19) 0.0557(10) Uani 1 1 d . . . . .
H11 H 0.4436 0.5516 0.3565 0.067 Uiso 1 1 calc R U . . .
C12 C 0.5293(2) 0.5450(3) 0.3770(2) 0.0649(12) Uani 1 1 d . . . . .
H12 H 0.5265 0.5093 0.4118 0.078 Uiso 1 1 calc R U . . .
C13 C 0.5824(2) 0.5722(3) 0.3587(2) 0.0652(12) Uani 1 1 d . . . . .
H13 H 0.6165 0.5563 0.3811 0.078 Uiso 1 1 calc R U . . .
C14 C 0.58499(18) 0.6231(3) 0.30734(19) 0.0579(11) Uani 1 1 d . . . . .
H14 H 0.6210 0.6416 0.2939 0.069 Uiso 1 1 calc R U . . .
C15 C 0.53347(16) 0.6476(3) 0.27465(17) 0.0446(8) Uani 1 1 d . . . . .
C16 C 0.53171(16) 0.7038(3) 0.21921(17) 0.0461(9) Uani 1 1 d . . . . .
C17 C 0.58168(18) 0.7305(3) 0.1902(2) 0.0578(11) Uani 1 1 d . . . . .
H17 H 0.6188 0.7145 0.2062 0.069 Uiso 1 1 calc R U . . .
C18 C 0.5751(2) 0.7808(3) 0.1377(2) 0.0648(12) Uani 1 1 d . . . . .
H18 H 0.6077 0.7993 0.1176 0.078 Uiso 1 1 calc R U . . .
C19 C 0.5196(2) 0.8037(3) 0.1149(2) 0.0614(11) Uani 1 1 d . . . . .
H19 H 0.5143 0.8378 0.0794 0.074 Uiso 1 1 calc R U . . .
C20 C 0.4725(2) 0.7755(3) 0.14550(18) 0.0544(10) Uani 1 1 d . . . . .
H20 H 0.4353 0.7916 0.1298 0.065 Uiso 1 1 calc R U . . .
N20 N 0.47672(13) 0.7254(2) 0.19727(14) 0.0442(7) Uani 1 1 d . . . . .
N21 N 0.41642(13) 0.8007(2) 0.29195(13) 0.0430(7) Uani 1 1 d . . . . .
C21 C 0.44832(18) 0.8196(3) 0.34275(18) 0.0542(10) Uani 1 1 d . . . . .
H21 H 0.4747 0.7726 0.3572 0.065 Uiso 1 1 calc R U . . .
C22 C 0.4441(2) 0.9041(3) 0.3743(2) 0.0638(12) Uani 1 1 d . . . . .
H22 H 0.4666 0.9137 0.4094 0.077 Uiso 1 1 calc R U . . .
C23 C 0.4057(2) 0.9750(3) 0.3530(2) 0.0661(12) Uani 1 1 d . . . . .
H23 H 0.4019 1.0330 0.3736 0.079 Uiso 1 1 calc R U . . .
C24 C 0.37346(19) 0.9587(3) 0.3014(2) 0.0604(11) Uani 1 1 d . . . . .
H24 H 0.3478 1.0060 0.2861 0.072 Uiso 1 1 calc R U . . .
C25 C 0.37910(16) 0.8705(3) 0.27145(17) 0.0451(9) Uani 1 1 d . . . . .
C26 C 0.34444(16) 0.8444(3) 0.21703(18) 0.0474(9) Uani 1 1 d . . . . .
C27 C 0.30690(19) 0.9073(3) 0.1858(2) 0.0625(11) Uani 1 1 d . . . . .
H27 H 0.3011 0.9699 0.1998 0.075 Uiso 1 1 calc R U . . .
C28 C 0.2785(2) 0.8765(4) 0.1343(2) 0.0743(14) Uani 1 1 d . . . . .
H28 H 0.2542 0.9187 0.1122 0.089 Uiso 1 1 calc R U . . .
C29 C 0.28610(19) 0.7827(4) 0.1154(2) 0.0675(12) Uani 1 1 d . . . . .
H29 H 0.2669 0.7606 0.0805 0.081 Uiso 1 1 calc R U . . .
C30 C 0.32265(19) 0.7218(3) 0.1488(2) 0.0585(11) Uani 1 1 d . . . . .
H30 H 0.3267 0.6576 0.1366 0.070 Uiso 1 1 calc R U . . .
N30 N 0.35262(13) 0.7518(2) 0.19846(14) 0.0456(7) Uani 1 1 d . . . . .
N31 N 0.35543(13) 0.6180(2) 0.29556(14) 0.0469(7) Uani 1 1 d . . . . .
C31 C 0.33423(19) 0.6544(3) 0.3455(2) 0.0609(11) Uani 1 1 d . . . . .
H31 H 0.3440 0.7177 0.3566 0.073 Uiso 1 1 calc R U . . .
C32 C 0.29852(19) 0.6011(4) 0.3808(2) 0.0677(13) Uani 1 1 d . . . . .
H32 H 0.2849 0.6280 0.4153 0.081 Uiso 1 1 calc R U . . .
C33 C 0.2835(2) 0.5084(4) 0.3643(2) 0.0708(13) Uani 1 1 d . . . . .
H33 H 0.2600 0.4712 0.3877 0.085 Uiso 1 1 calc R U . . .
C34 C 0.3033(2) 0.4710(4) 0.3134(2) 0.0679(13) Uani 1 1 d . . . . .
H34 H 0.2929 0.4083 0.3016 0.082 Uiso 1 1 calc R U . . .
C35 C 0.33922(16) 0.5265(3) 0.27893(19) 0.0517(10) Uani 1 1 d . . . . .
C36 C 0.36258(17) 0.4938(3) 0.22375(19) 0.0527(10) Uani 1 1 d . . . . .
C37 C 0.3475(2) 0.4068(3) 0.1952(2) 0.0734(14) Uani 1 1 d . . . . .
H37 H 0.3221 0.3637 0.2124 0.088 Uiso 1 1 calc R U . . .
C38 C 0.3700(2) 0.3851(4) 0.1425(3) 0.0846(16) Uani 1 1 d . . . . .
H38 H 0.3591 0.3281 0.1226 0.102 Uiso 1 1 calc R U . . .
C39 C 0.4085(2) 0.4474(4) 0.1189(2) 0.0758(14) Uani 1 1 d . . . . .
H39 H 0.4250 0.4331 0.0831 0.091 Uiso 1 1 calc R U . . .
C40 C 0.4228(2) 0.5325(3) 0.1492(2) 0.0633(11) Uani 1 1 d . . . . .
H40 H 0.4491 0.5750 0.1328 0.076 Uiso 1 1 calc R U . . .
N40 N 0.40060(13) 0.5564(2) 0.20061(15) 0.0474(8) Uani 1 1 d . . . . .
Fe2 Fe 0.07846(2) 0.74911(4) 0.27130(2) 0.03839(14) Uani 1 1 d . . . . .
N41 N 0.00172(13) 0.7084(2) 0.23528(13) 0.0452(7) Uani 1 1 d . . . . .
C41 C -0.00907(19) 0.6487(3) 0.18881(18) 0.0575(11) Uani 1 1 d . . . . .
H41 H 0.0227 0.6211 0.1710 0.069 Uiso 1 1 calc R U . . .
C42 C -0.0645(2) 0.6261(3) 0.16592(19) 0.0610(11) Uani 1 1 d . . . . .
H42 H -0.0699 0.5847 0.1334 0.073 Uiso 1 1 calc R U . . .
C43 C -0.11115(19) 0.6658(3) 0.1920(2) 0.0616(11) Uani 1 1 d . . . . .
H43 H -0.1490 0.6515 0.1774 0.074 Uiso 1 1 calc R U . . .
C44 C -0.10237(18) 0.7273(3) 0.2401(2) 0.0565(10) Uani 1 1 d . . . . .
H44 H -0.1339 0.7545 0.2584 0.068 Uiso 1 1 calc R U . . .
C45 C -0.04529(16) 0.7476(3) 0.26062(16) 0.0425(8) Uani 1 1 d . . . . .
C46 C -0.03047(16) 0.8126(3) 0.31109(16) 0.0422(8) Uani 1 1 d . . . . .
C47 C -0.07146(18) 0.8587(3) 0.34403(19) 0.0544(10) Uani 1 1 d . . . . .
H47 H -0.1112 0.8507 0.3342 0.065 Uiso 1 1 calc R U . . .
C48 C -0.0533(2) 0.9163(3) 0.39127(19) 0.0585(11) Uani 1 1 d . . . . .
H48 H -0.0804 0.9480 0.4137 0.070 Uiso 1 1 calc R U . . .
C49 C 0.0055(2) 0.9260(3) 0.40464(19) 0.0571(10) Uani 1 1 d . . . . .
H49 H 0.0189 0.9641 0.4367 0.068 Uiso 1 1 calc R U . . .
C50 C 0.04489(18) 0.8791(3) 0.37032(17) 0.0502(9) Uani 1 1 d . . . . .
H50 H 0.0847 0.8865 0.3799 0.060 Uiso 1 1 calc R U . . .
N50 N 0.02802(13) 0.8232(2) 0.32361(13) 0.0409(7) Uani 1 1 d . . . . .
N51 N 0.08657(14) 0.8618(2) 0.21775(15) 0.0510(8) Uani 1 1 d . . . . .
C51 C 0.0538(2) 0.8822(4) 0.1679(2) 0.0698(13) Uani 1 1 d . . . . .
H51 H 0.0205 0.8450 0.1586 0.084 Uiso 1 1 calc R U . . .
C52 C 0.0680(3) 0.9572(5) 0.1295(2) 0.0887(18) Uani 1 1 d . . . . .
H52 H 0.0452 0.9689 0.0948 0.106 Uiso 1 1 calc R U . . .
C53 C 0.1154(3) 1.0127(4) 0.1436(3) 0.0919(18) Uani 1 1 d . . . . .
H53 H 0.1249 1.0636 0.1188 0.110 Uiso 1 1 calc R U . . .
C54 C 0.1498(2) 0.9944(3) 0.1946(2) 0.0768(14) Uani 1 1 d . . . . .
H54 H 0.1827 1.0322 0.2044 0.092 Uiso 1 1 calc R U . . .
C55 C 0.13423(19) 0.9179(3) 0.23117(19) 0.0533(10) Uani 1 1 d . . . . .
C56 C 0.16858(17) 0.8894(3) 0.28543(18) 0.0508(10) Uani 1 1 d . . . . .
C57 C 0.2145(2) 0.9427(3) 0.3117(2) 0.0679(13) Uani 1 1 d . . . . .
H57 H 0.2266 1.0000 0.2941 0.081 Uiso 1 1 calc R U . . .
C58 C 0.2420(2) 0.9108(4) 0.3634(2) 0.0747(14) Uani 1 1 d . . . . .
H58 H 0.2724 0.9465 0.3818 0.090 Uiso 1 1 calc R U . . .
C59 C 0.22413(19) 0.8256(4) 0.3879(2) 0.0642(12) Uani 1 1 d . . . . .
H59 H 0.2424 0.8023 0.4230 0.077 Uiso 1 1 calc R U . . .
C60 C 0.17880(18) 0.7750(3) 0.36001(19) 0.0537(10) Uani 1 1 d . . . . .
H60 H 0.1672 0.7168 0.3768 0.064 Uiso 1 1 calc R U . . .
N60 N 0.15022(13) 0.8056(2) 0.30951(14) 0.0440(7) Uani 1 1 d . . . . .
N61 N 0.12513(13) 0.6639(2) 0.22112(14) 0.0456(7) Uani 1 1 d . . . . .
C61 C 0.14286(19) 0.6822(3) 0.16673(19) 0.0585(11) Uani 1 1 d . . . . .
H61 H 0.1319 0.7406 0.1485 0.070 Uiso 1 1 calc R U . . .
C62 C 0.17674(19) 0.6183(4) 0.1364(2) 0.0661(12) Uani 1 1 d . . . . .
H62 H 0.1877 0.6333 0.0983 0.079 Uiso 1 1 calc R U . . .
C63 C 0.1940(2) 0.5336(4) 0.1623(2) 0.0711(14) Uani 1 1 d . . . . .
H63 H 0.2176 0.4904 0.1428 0.085 Uiso 1 1 calc R U . . .
C64 C 0.17610(18) 0.5125(3) 0.2180(2) 0.0599(11) Uani 1 1 d . . . . .
H64 H 0.1874 0.4547 0.2368 0.072 Uiso 1 1 calc R U . . .
C65 C 0.14109(15) 0.5780(3) 0.24601(18) 0.0462(9) Uani 1 1 d . . . . .
C66 C 0.11758(16) 0.5604(3) 0.30449(18) 0.0475(9) Uani 1 1 d . . . . .
C67 C 0.1291(2) 0.4788(3) 0.3385(2) 0.0691(13) Uani 1 1 d . . . . .
H67 H 0.1529 0.4298 0.3250 0.083 Uiso 1 1 calc R U . . .
C68 C 0.1049(2) 0.4708(4) 0.3925(3) 0.0808(16) Uani 1 1 d . . . . .
H68 H 0.1127 0.4163 0.4162 0.097 Uiso 1 1 calc R U . . .
C69 C 0.0694(2) 0.5430(4) 0.4117(2) 0.0681(13) Uani 1 1 d . . . . .
H69 H 0.0526 0.5382 0.4482 0.082 Uiso 1 1 calc R U . . .
C70 C 0.05896(17) 0.6232(3) 0.37574(18) 0.0527(10) Uani 1 1 d . . . . .
H70 H 0.0345 0.6720 0.3885 0.063 Uiso 1 1 calc R U . . .
N70 N 0.08288(12) 0.6334(2) 0.32307(14) 0.0423(7) Uani 1 1 d . . . . .
Fe3 Fe 0.18413(3) 0.25624(4) 0.00623(2) 0.04870(16) Uani 1 1 d . . . . .
O71 O 0.24434(13) 0.3489(2) -0.02217(13) 0.0587(7) Uani 1 1 d . . . . .
O72 O 0.30150(16) 0.3734(3) -0.09748(16) 0.0854(10) Uani 1 1 d . . . . .
C73 C 0.26340(19) 0.3298(3) -0.07402(19) 0.0559(10) Uani 1 1 d . . . . .
C74 C 0.2322(2) 0.2429(3) -0.10492(18) 0.0528(10) Uani 1 1 d . . . . .
O75 O 0.19723(13) 0.1966(2) -0.07285(12) 0.0572(7) Uani 1 1 d . . . . .
O76 O 0.24079(16) 0.2223(2) -0.15658(13) 0.0735(9) Uani 1 1 d . . . . .
O81 O 0.11768(14) 0.1665(2) 0.01993(13) 0.0622(8) Uani 1 1 d . . . . .
O82 O 0.02057(17) 0.1542(3) 0.0076(2) 0.1057(14) Uani 1 1 d . . . . .
C83 C 0.0660(2) 0.1993(4) 0.0045(2) 0.0654(12) Uani 1 1 d . . . . .
C84 C 0.0655(2) 0.3047(4) -0.02004(18) 0.0594(11) Uani 1 1 d . . . . .
O85 O 0.11712(13) 0.3420(2) -0.02130(12) 0.0578(7) Uani 1 1 d . . . . .
O86 O 0.02002(15) 0.3438(3) -0.03553(15) 0.0819(10) Uani 1 1 d . . . . .
O91 O 0.18890(12) 0.3152(2) 0.08760(11) 0.0533(7) Uani 1 1 d . . . . .
O92 O 0.22075(12) 0.2825(2) 0.18065(12) 0.0582(7) Uani 1 1 d . . . . .
C93 C 0.21748(16) 0.2650(3) 0.12714(17) 0.0460(9) Uani 1 1 d . . . . .
C94 C 0.24949(17) 0.1754(3) 0.10335(17) 0.0503(9) Uani 1 1 d . . . . .
O95 O 0.24078(14) 0.1628(2) 0.04701(12) 0.0612(8) Uani 1 1 d . . . . .
O96 O 0.27880(17) 0.1237(3) 0.13607(14) 0.0861(11) Uani 1 1 d . . . . .
O1 O 0.28204(13) 0.3586(2) 0.76243(12) 0.0617(8) Uani 1 1 d . . . . .
O2 O 0.14199(17) 0.9542(3) 0.48250(19) 0.0973(12) Uani 1 1 d . . . . .
O3 O 0.26496(18) 0.5439(3) 0.02693(18) 0.0953(12) Uani 1 1 d . . . . .
O4 O 0.9029(2) 0.2650(4) 0.9884(3) 0.150(2) Uani 1 1 d . . . . .
O5 O 0.6467(2) 0.8591(4) 0.0107(2) 0.1373(18) Uani 1 1 d . . . . .
O6 O 0.4996(3) 0.5877(4) 0.0296(2) 0.145(2) Uani 1 1 d . . . . .
O7 O 0.4549(5) 0.2590(7) 0.0338(4) 0.163(4) Uani 0.65 1 d . . P A 1
O9 O 0.8088(4) 0.1498(10) 0.0036(4) 0.174(4) Uani 0.6 1 d . U P B 1
O8 O 0.3926(4) 0.3287(8) -0.0067(4) 0.178(4) Uani 0.65 1 d . U P C 2
O10 O 0.7528(7) 0.0252(8) -0.0050(5) 0.204(5) Uani 0.6 1 d . U P D 2
N101 N 0.5932(5) 0.3981(10) 0.5079(5) 0.078(3) Uani 0.4 1 d D . P E 2
O102 O 0.5846(17) 0.4812(14) 0.5190(16) 0.199(15) Uani 0.4 1 d D U P E 2
O103 O 0.5650(8) 0.3348(12) 0.5293(8) 0.141(6) Uani 0.4 1 d D . P E 2
O104 O 0.6306(5) 0.4037(10) 0.4748(5) 0.116(4) Uani 0.4 1 d D . P E 2
O12 O 0.6313(10) 0.149(2) 0.4975(14) 0.147(10) Uani 0.4 1 d . . P F 2
N111 N 0.6159(5) 0.2122(10) 0.5046(5) 0.117(4) Uani 0.6 1 d D . P G 1
O112 O 0.6151(9) 0.1392(14) 0.4760(9) 0.186(10) Uani 0.6 1 d D . P G 1
O113 O 0.5746(5) 0.2676(13) 0.5085(7) 0.203(7) Uani 0.6 1 d D . P G 1
O114 O 0.6632(5) 0.2351(12) 0.5242(5) 0.220(7) Uani 0.6 1 d D . P G 1
O11 O 0.5697(10) 0.4727(10) 0.5232(8) 0.148(7) Uani 0.6 1 d . . P H 1

loop_
_atom_site_aniso_label
_atom_site_aniso_U_11
_atom_site_aniso_U_22
_atom_site_aniso_U_33
_atom_site_aniso_U_23
_atom_site_aniso_U_13
_atom_site_aniso_U_12
Fe1 0.0363(3) 0.0396(3) 0.0480(3) 0.0015(2) 0.0029(2) 0.0007(2)
N11 0.0409(17) 0.0428(17) 0.0516(18) 0.0034(15) 0.0056(14) -0.0003(13)
C11 0.051(2) 0.050(2) 0.065(3) 0.014(2) 0.003(2) -0.0031(19)
C12 0.066(3) 0.063(3) 0.065(3) 0.018(2) -0.005(2) 0.003(2)
C13 0.052(3) 0.075(3) 0.067(3) 0.009(2) -0.011(2) 0.008(2)
C14 0.043(2) 0.066(3) 0.064(3) 0.004(2) 0.0025(19) 0.002(2)
C15 0.0386(19) 0.045(2) 0.051(2) -0.0013(17) 0.0048(16) 0.0051(16)
C16 0.044(2) 0.044(2) 0.050(2) -0.0064(18) 0.0052(17) -0.0012(16)
C17 0.038(2) 0.070(3) 0.067(3) 0.001(2) 0.0114(19) -0.0031(19)
C18 0.066(3) 0.071(3) 0.060(3) 0.000(2) 0.025(2) -0.008(2)
C19 0.070(3) 0.059(3) 0.057(3) 0.005(2) 0.017(2) 0.000(2)
C20 0.060(3) 0.053(2) 0.051(2) 0.006(2) 0.0035(19) 0.006(2)
N20 0.0416(17) 0.0437(17) 0.0474(18) 0.0007(14) 0.0036(14) -0.0002(13)
N21 0.0370(16) 0.0421(17) 0.0501(18) 0.0001(14) 0.0036(13) -0.0017(13)
C21 0.051(2) 0.058(2) 0.054(2) 0.000(2) 0.0018(19) -0.0033(19)
C22 0.072(3) 0.060(3) 0.059(3) -0.015(2) 0.004(2) -0.009(2)
C23 0.077(3) 0.050(2) 0.073(3) -0.016(2) 0.015(3) -0.005(2)
C24 0.057(3) 0.046(2) 0.079(3) -0.002(2) 0.011(2) 0.0045(19)
C25 0.040(2) 0.043(2) 0.054(2) 0.0029(18) 0.0113(17) -0.0037(16)
C26 0.038(2) 0.043(2) 0.062(2) 0.0036(18) 0.0107(17) 0.0016(16)
C27 0.054(3) 0.056(3) 0.077(3) 0.006(2) -0.004(2) 0.014(2)
C28 0.054(3) 0.076(3) 0.091(4) 0.017(3) -0.014(2) 0.014(2)
C29 0.051(3) 0.084(3) 0.066(3) 0.005(3) -0.013(2) 0.002(2)
C30 0.052(2) 0.058(2) 0.065(3) -0.002(2) -0.006(2) 0.000(2)
N30 0.0366(16) 0.0461(18) 0.0540(19) 0.0033(15) 0.0031(14) -0.0017(13)
N31 0.0359(16) 0.0489(18) 0.0562(19) 0.0012(16) 0.0046(14) 0.0014(14)
C31 0.055(3) 0.059(3) 0.070(3) 0.004(2) 0.014(2) -0.004(2)
C32 0.054(3) 0.084(3) 0.067(3) 0.015(3) 0.021(2) 0.006(2)
C33 0.055(3) 0.072(3) 0.086(4) 0.026(3) 0.013(2) -0.008(2)
C34 0.056(3) 0.061(3) 0.086(3) 0.016(3) 0.002(2) -0.011(2)
C35 0.035(2) 0.050(2) 0.069(3) 0.012(2) -0.0034(18) -0.0028(17)
C36 0.042(2) 0.049(2) 0.066(3) -0.001(2) -0.0058(19) -0.0014(17)
C37 0.069(3) 0.057(3) 0.094(4) -0.006(3) -0.003(3) -0.014(2)
C38 0.084(4) 0.063(3) 0.106(4) -0.033(3) -0.005(3) -0.007(3)
C39 0.073(3) 0.067(3) 0.087(4) -0.026(3) 0.006(3) 0.000(3)
C40 0.060(3) 0.061(3) 0.070(3) -0.014(2) 0.011(2) 0.000(2)
N40 0.0405(17) 0.0422(17) 0.059(2) -0.0007(15) -0.0010(15) 0.0008(14)
Fe2 0.0355(3) 0.0402(3) 0.0401(3) 0.0022(2) 0.0082(2) 0.0049(2)
N41 0.0420(17) 0.0521(18) 0.0420(17) -0.0001(15) 0.0052(13) 0.0041(14)
C41 0.052(2) 0.069(3) 0.052(2) -0.011(2) 0.0033(19) 0.003(2)
C42 0.065(3) 0.067(3) 0.050(2) -0.003(2) -0.008(2) 0.002(2)
C43 0.047(2) 0.073(3) 0.063(3) 0.005(2) -0.012(2) -0.004(2)
C44 0.039(2) 0.066(3) 0.066(3) 0.006(2) 0.0056(19) 0.0045(19)
C45 0.0387(19) 0.045(2) 0.045(2) 0.0073(17) 0.0094(15) 0.0041(16)
C46 0.0400(19) 0.043(2) 0.045(2) 0.0065(17) 0.0118(15) 0.0057(16)
C47 0.044(2) 0.062(3) 0.059(2) 0.008(2) 0.0164(18) 0.0095(19)
C48 0.063(3) 0.056(2) 0.059(3) 0.000(2) 0.024(2) 0.013(2)
C49 0.068(3) 0.051(2) 0.053(2) -0.010(2) 0.016(2) 0.000(2)
C50 0.051(2) 0.047(2) 0.053(2) -0.0041(19) 0.0072(18) -0.0010(18)
N50 0.0395(16) 0.0383(15) 0.0454(17) 0.0053(14) 0.0076(13) 0.0025(13)
N51 0.0481(19) 0.0527(19) 0.0536(19) 0.0112(16) 0.0137(15) 0.0112(16)
C51 0.057(3) 0.086(3) 0.067(3) 0.026(3) 0.006(2) 0.018(2)
C52 0.084(4) 0.107(4) 0.077(3) 0.048(3) 0.016(3) 0.030(3)
C53 0.096(4) 0.078(4) 0.106(5) 0.046(3) 0.038(4) 0.016(3)
C54 0.084(4) 0.055(3) 0.094(4) 0.021(3) 0.032(3) 0.002(2)
C55 0.057(3) 0.043(2) 0.062(3) 0.0052(19) 0.028(2) 0.0082(19)
C56 0.047(2) 0.046(2) 0.061(2) -0.0040(19) 0.0216(19) 0.0009(17)
C57 0.061(3) 0.057(3) 0.088(4) -0.013(3) 0.027(3) -0.016(2)
C58 0.052(3) 0.094(4) 0.080(3) -0.030(3) 0.012(2) -0.013(3)
C59 0.045(2) 0.080(3) 0.067(3) -0.011(3) -0.001(2) 0.002(2)
C60 0.048(2) 0.057(2) 0.056(2) 0.000(2) 0.0049(19) 0.0033(19)
N60 0.0364(16) 0.0465(18) 0.0500(18) 0.0011(15) 0.0101(13) 0.0025(13)
N61 0.0357(16) 0.0514(19) 0.0505(18) -0.0026(15) 0.0088(13) 0.0024(14)
C61 0.057(3) 0.068(3) 0.052(2) -0.001(2) 0.0160(19) 0.005(2)
C62 0.052(3) 0.088(3) 0.061(3) -0.023(3) 0.020(2) -0.004(2)
C63 0.048(3) 0.075(3) 0.091(4) -0.039(3) 0.016(2) 0.004(2)
C64 0.047(2) 0.052(2) 0.082(3) -0.014(2) 0.008(2) 0.0073(19)
C65 0.0337(19) 0.045(2) 0.060(2) -0.0079(18) 0.0040(17) -0.0007(16)
C66 0.0366(19) 0.040(2) 0.066(3) 0.0027(18) 0.0008(17) 0.0038(16)
C67 0.056(3) 0.049(2) 0.103(4) 0.019(3) 0.015(3) 0.014(2)
C68 0.072(3) 0.068(3) 0.104(4) 0.045(3) 0.017(3) 0.015(3)
C69 0.059(3) 0.079(3) 0.068(3) 0.032(3) 0.017(2) 0.003(2)
C70 0.050(2) 0.056(2) 0.054(2) 0.011(2) 0.0132(18) 0.0034(18)
N70 0.0340(15) 0.0410(16) 0.0523(18) 0.0037(14) 0.0062(13) -0.0013(13)
Fe3 0.0580(4) 0.0530(3) 0.0358(3) 0.0035(2) 0.0083(2) 0.0050(3)
O71 0.0649(19) 0.0582(17) 0.0543(17) -0.0016(14) 0.0139(14) -0.0062(14)
O72 0.085(3) 0.087(2) 0.088(2) 0.009(2) 0.037(2) -0.015(2)
C73 0.059(3) 0.056(2) 0.055(2) 0.009(2) 0.015(2) 0.007(2)
C74 0.068(3) 0.044(2) 0.047(2) 0.0041(19) 0.011(2) 0.0158(19)
O75 0.076(2) 0.0549(17) 0.0422(15) -0.0018(13) 0.0142(14) -0.0080(15)
O76 0.110(3) 0.0665(19) 0.0469(17) 0.0032(15) 0.0312(17) 0.0168(19)
O81 0.075(2) 0.0573(17) 0.0556(17) 0.0110(14) 0.0161(15) -0.0064(15)
O82 0.071(3) 0.097(3) 0.152(4) 0.006(3) 0.033(3) -0.022(2)
C83 0.066(3) 0.074(3) 0.058(3) -0.009(2) 0.021(2) -0.010(3)
C84 0.062(3) 0.078(3) 0.039(2) 0.004(2) 0.0139(19) 0.002(2)
O85 0.0594(18) 0.0632(18) 0.0508(16) 0.0123(14) 0.0033(13) 0.0041(14)
O86 0.057(2) 0.111(3) 0.079(2) 0.021(2) 0.0127(17) 0.0174(19)
O91 0.0656(18) 0.0546(16) 0.0399(14) -0.0004(13) 0.0043(13) 0.0168(14)
O92 0.0576(18) 0.0783(19) 0.0390(15) -0.0025(14) 0.0045(12) 0.0083(15)
C93 0.0378(19) 0.058(2) 0.043(2) -0.0002(19) 0.0112(16) -0.0019(17)
C94 0.046(2) 0.060(2) 0.046(2) 0.0040(19) 0.0078(17) 0.0104(19)
O95 0.076(2) 0.0656(18) 0.0435(15) -0.0010(14) 0.0134(14) 0.0252(15)
O96 0.104(3) 0.094(3) 0.0592(19) 0.0014(18) -0.0065(18) 0.053(2)
O1 0.0670(19) 0.0688(19) 0.0499(16) 0.0005(14) 0.0071(14) -0.0129(15)
O2 0.082(3) 0.080(2) 0.130(3) -0.012(2) 0.011(2) -0.012(2)
O3 0.097(3) 0.094(3) 0.096(3) -0.022(2) 0.017(2) 0.011(2)
O4 0.087(3) 0.154(5) 0.208(6) -0.007(4) 0.009(4) 0.020(3)
O5 0.129(4) 0.173(5) 0.113(4) 0.010(3) 0.041(3) 0.013(4)
O6 0.230(6) 0.110(4) 0.095(3) 0.002(3) 0.005(4) 0.011(4)
O7 0.217(11) 0.143(7) 0.131(7) -0.021(6) 0.026(7) 0.017(7)
O9 0.083(5) 0.316(12) 0.119(6) 0.019(7) -0.034(5) -0.033(7)
O8 0.149(7) 0.234(10) 0.147(7) -0.094(7) -0.025(6) 0.037(7)
O10 0.300(13) 0.163(8) 0.151(8) -0.022(7) 0.020(9) 0.051(9)
N101 0.100(10) 0.074(8) 0.058(7) 0.010(7) -0.021(7) -0.003(8)
O102 0.20(2) 0.20(2) 0.19(2) 0.071(15) -0.041(15) -0.073(15)
O103 0.154(15) 0.148(14) 0.123(11) -0.037(11) 0.032(10) 0.001(12)
O104 0.092(8) 0.191(13) 0.069(6) 0.003(7) 0.038(6) 0.025(8)
O12 0.106(14) 0.19(2) 0.15(2) -0.026(16) 0.047(15) 0.045(13)
N111 0.104(10) 0.173(14) 0.074(6) -0.009(8) 0.010(7) -0.026(10)
O112 0.29(2) 0.151(12) 0.118(11) -0.054(9) -0.006(10) -0.007(12)
O113 0.096(8) 0.290(19) 0.222(16) 0.045(14) 0.001(9) 0.065(11)
O114 0.111(9) 0.39(2) 0.148(10) -0.033(11) -0.039(7) -0.039(10)
O11 0.182(15) 0.156(12) 0.114(9) 0.050(8) 0.082(11) 0.013(9)

loop_
_atom_type_symbol
_atom_type_description
_atom_type_scat_dispersion_real
_atom_type_scat_dispersion_imag
_atom_type_scat_source
C C 0.0033 0.0016 'International Tables Vol C Tables 4.2.6.8 and 6.1.1.4'
H H 0.0000 0.0000 'International Tables Vol C Tables 4.2.6.8 and 6.1.1.4'
N N 0.0061 0.0033 'International Tables Vol C Tables 4.2.6.8 and 6.1.1.4'
O O 0.0106 0.0060 'International Tables Vol C Tables 4.2.6.8 and 6.1.1.4'
Fe Fe 0.3463 0.8444 'International Tables Vol C Tables 4.2.6.8 and 6.1.1.4'

loop_
_geom_angle_atom_site_label_1
_geom_angle_atom_site_label_2
_geom_angle_atom_site_label_3
_geom_angle
N20 Fe1 N31 173.50(13)
N20 Fe1 N21 90.54(13)
N31 Fe1 N21 93.62(13)
N20 Fe1 N11 81.59(13)
N31 Fe1 N11 93.22(13)
N21 Fe1 N11 92.69(12)
N20 Fe1 N40 94.92(13)
N31 Fe1 N40 81.28(14)
N21 Fe1 N40 173.34(13)
N11 Fe1 N40 91.88(13)
N20 Fe1 N30 92.98(13)
N31 Fe1 N30 92.58(13)
N21 Fe1 N30 81.55(13)
N11 Fe1 N30 172.08(13)
N40 Fe1 N30 94.34(13)
C11 N11 C15 116.8(3)
C11 N11 Fe1 128.1(3)
C15 N11 Fe1 114.8(2)
N11 C11 C12 123.6(4)
N11 C11 H11 118.2
C12 C11 H11 118.2
C13 C12 C11 119.2(4)
C13 C12 H12 120.4
C11 C12 H12 120.4
C14 C13 C12 118.9(4)
C14 C13 H13 120.6
C12 C13 H13 120.6
C13 C14 C15 119.9(4)
C13 C14 H14 120.0
C15 C14 H14 120.0
N11 C15 C14 121.6(4)
N11 C15 C16 114.5(3)
C14 C15 C16 123.9(4)
N20 C16 C17 122.6(4)
N20 C16 C15 113.9(3)
C17 C16 C15 123.5(4)
C18 C17 C16 118.8(4)
C18 C17 H17 120.6
C16 C17 H17 120.6
C17 C18 C19 119.4(4)
C17 C18 H18 120.3
C19 C18 H18 120.3
C20 C19 C18 118.9(4)
C20 C19 H19 120.5
C18 C19 H19 120.5
N20 C20 C19 123.9(4)
N20 C20 H20 118.0
C19 C20 H20 118.0
C20 N20 C16 116.4(3)
C20 N20 Fe1 128.7(3)
C16 N20 Fe1 114.9(3)
C21 N21 C25 117.1(3)
C21 N21 Fe1 127.7(3)
C25 N21 Fe1 115.0(2)
N21 C21 C22 123.6(4)
N21 C21 H21 118.2
C22 C21 H21 118.2
C21 C22 C23 118.8(4)
C21 C22 H22 120.6
C23 C22 H22 120.6
C24 C23 C22 119.0(4)
C24 C23 H23 120.5
C22 C23 H23 120.5
C23 C24 C25 119.7(4)
C23 C24 H24 120.1
C25 C24 H24 120.1
N21 C25 C24 121.8(4)
N21 C25 C26 114.5(3)
C24 C25 C26 123.8(4)
N30 C26 C27 121.5(4)
N30 C26 C25 114.2(3)
C27 C26 C25 124.3(4)
C28 C27 C26 119.4(4)
C28 C27 H27 120.3
C26 C27 H27 120.3
C27 C28 C29 119.5(4)
C27 C28 H28 120.2
C29 C28 H28 120.2
C28 C29 C30 119.0(4)
C28 C29 H29 120.5
C30 C29 H29 120.5
N30 C30 C29 122.2(4)
N30 C30 H30 118.9
C29 C30 H30 118.9
C30 N30 C26 118.2(3)
C30 N30 Fe1 127.0(3)
C26 N30 Fe1 114.6(3)
C31 N31 C35 117.9(4)
C31 N31 Fe1 127.2(3)
C35 N31 Fe1 114.6(3)
N31 C31 C32 122.5(4)
N31 C31 H31 118.8
C32 C31 H31 118.8
C33 C32 C31 119.0(5)
C33 C32 H32 120.5
C31 C32 H32 120.5
C34 C33 C32 119.5(4)
C34 C33 H33 120.2
C32 C33 H33 120.2
C33 C34 C35 120.0(5)
C33 C34 H34 120.0
C35 C34 H34 120.0
N31 C35 C34 121.0(4)
N31 C35 C36 114.5(3)
C34 C35 C36 124.5(4)
N40 C36 C37 121.2(4)
N40 C36 C35 114.2(3)
C37 C36 C35 124.6(4)
C38 C37 C36 119.9(5)
C38 C37 H37 120.0
C36 C37 H37 120.0
C37 C38 C39 119.3(5)
C37 C38 H38 120.3
C39 C38 H38 120.3
C38 C39 C40 118.8(5)
C38 C39 H39 120.6
C40 C39 H39 120.6
N40 C40 C39 123.0(5)
N40 C40 H40 118.5
C39 C40 H40 118.5
C40 N40 C36 117.7(4)
C40 N40 Fe1 127.1(3)
C36 N40 Fe1 115.1(3)
N60 Fe2 N70 92.62(12)
N60 Fe2 N41 172.72(13)
N70 Fe2 N41 91.66(13)
N60 Fe2 N50 92.11(12)
N70 Fe2 N50 94.35(12)
N41 Fe2 N50 81.69(12)
N60 Fe2 N51 81.57(14)
N70 Fe2 N51 171.45(13)
N41 Fe2 N51 94.78(14)
N50 Fe2 N51 92.14(12)
N60 Fe2 N61 91.11(12)
N70 Fe2 N61 81.30(13)
N41 Fe2 N61 95.36(13)
N50 Fe2 N61 174.71(13)
N51 Fe2 N61 92.49(13)
C41 N41 C45 117.1(3)
C41 N41 Fe2 127.9(3)
C45 N41 Fe2 115.0(2)
N41 C41 C42 123.7(4)
N41 C41 H41 118.1
C42 C41 H41 118.1
C43 C42 C41 118.4(4)
C43 C42 H42 120.8
C41 C42 H42 120.8
C42 C43 C44 120.1(4)
C42 C43 H43 120.0
C44 C43 H43 120.0
C43 C44 C45 118.5(4)
C43 C44 H44 120.7
C45 C44 H44 120.7
N41 C45 C44 122.2(4)
N41 C45 C46 114.4(3)
C44 C45 C46 123.5(3)
N50 C46 C47 121.9(4)
N50 C46 C45 114.0(3)
C47 C46 C45 124.0(4)
C48 C47 C46 119.7(4)
C48 C47 H47 120.1
C46 C47 H47 120.1
C49 C48 C47 118.6(4)
C49 C48 H48 120.7
C47 C48 H48 120.7
C48 C49 C50 119.7(4)
C48 C49 H49 120.1
C50 C49 H49 120.1
N50 C50 C49 122.6(4)
N50 C50 H50 118.7
C49 C50 H50 118.7
C50 N50 C46 117.4(3)
C50 N50 Fe2 127.6(3)
C46 N50 Fe2 114.9(2)
C51 N51 C55 118.2(4)
C51 N51 Fe2 127.2(3)
C55 N51 Fe2 114.3(3)
N51 C51 C52 122.1(5)
N51 C51 H51 118.9
C52 C51 H51 118.9
C53 C52 C51 119.0(5)
C53 C52 H52 120.5
C51 C52 H52 120.5
C52 C53 C54 120.5(5)
C52 C53 H53 119.8
C54 C53 H53 119.8
C53 C54 C55 118.4(5)
C53 C54 H54 120.8
C55 C54 H54 120.8
N51 C55 C54 121.8(4)
N51 C55 C56 114.8(3)
C54 C55 C56 123.3(4)
N60 C56 C57 121.7(4)
N60 C56 C55 113.4(4)
C57 C56 C55 124.8(4)
C58 C57 C56 119.7(4)
C58 C57 H57 120.2
C56 C57 H57 120.2
C57 C58 C59 119.1(4)
C57 C58 H58 120.4
C59 C58 H58 120.4
C58 C59 C60 119.0(5)
C58 C59 H59 120.5
C60 C59 H59 120.5
N60 C60 C59 123.2(4)
N60 C60 H60 118.4
C59 C60 H60 118.4
C60 N60 C56 117.2(3)
C60 N60 Fe2 126.8(3)
C56 N60 Fe2 115.5(3)
C61 N61 C65 117.2(3)
C61 N61 Fe2 127.8(3)
C65 N61 Fe2 115.0(3)
N61 C61 C62 122.9(4)
N61 C61 H61 118.5
C62 C61 H61 118.5
C63 C62 C61 119.5(4)
C63 C62 H62 120.2
C61 C62 H62 120.2
C62 C63 C64 118.9(4)
C62 C63 H63 120.6
C64 C63 H63 120.6
C63 C64 C65 119.3(4)
C63 C64 H64 120.3
C65 C64 H64 120.3
N61 C65 C64 122.1(4)
N61 C65 C66 114.3(3)
C64 C65 C66 123.5(4)
N70 C66 C67 121.8(4)
N70 C66 C65 113.8(3)
C67 C66 C65 124.4(4)
C68 C67 C66 119.1(4)
C68 C67 H67 120.4
C66 C67 H67 120.4
C67 C68 C69 119.8(4)
C67 C68 H68 120.1
C69 C68 H68 120.1
C68 C69 C70 118.8(4)
C68 C69 H69 120.6
C70 C69 H69 120.6
N70 C70 C69 122.4(4)
N70 C70 H70 118.8
C69 C70 H70 118.8
C70 N70 C66 118.0(3)
C70 N70 Fe2 126.7(3)
C66 N70 Fe2 115.1(3)
O81 Fe3 O75 92.17(12)
O81 Fe3 O91 96.42(12)
O75 Fe3 O91 168.25(12)
O81 Fe3 O85 80.50(13)
O75 Fe3 O85 96.65(12)
O91 Fe3 O85 92.67(11)
O81 Fe3 O71 169.82(12)
O75 Fe3 O71 80.57(12)
O91 Fe3 O71 91.81(12)
O85 Fe3 O71 93.17(12)
O81 Fe3 O95 90.67(13)
O75 Fe3 O95 91.15(12)
O91 Fe3 O95 80.78(11)
O85 Fe3 O95 168.40(12)
O71 Fe3 O95 96.58(13)
C73 O71 Fe3 115.5(3)
O72 C73 O71 125.7(4)
O72 C73 C74 121.1(4)
O71 C73 C74 113.2(4)
O76 C74 O75 124.1(4)
O76 C74 C73 121.0(4)
O75 C74 C73 114.9(3)
C74 O75 Fe3 115.5(3)
C83 O81 Fe3 115.8(3)
O82 C83 O81 125.4(5)
O82 C83 C84 120.5(5)
O81 C83 C84 114.1(4)
O86 C84 O85 126.4(5)
O86 C84 C83 120.5(4)
O85 C84 C83 113.1(4)
C84 O85 Fe3 116.4(3)
C93 O91 Fe3 114.8(2)
O92 C93 O91 125.3(4)
O92 C93 C94 119.6(4)
O91 C93 C94 115.1(3)
O96 C94 O95 125.2(4)
O96 C94 C93 121.2(4)
O95 C94 C93 113.6(3)
C94 O95 Fe3 115.2(2)
O102 N101 O104 101.9(18)
O102 N101 O103 121(2)
O104 N101 O103 137.1(17)
N101 O102 O104 38.7(9)
N101 O104 O102 39.4(9)
O114 N111 O112 114.1(11)
O114 N111 O113 120.0(14)
O112 N111 O113 125.2(15)

loop_
_geom_bond_atom_site_label_1
_geom_bond_atom_site_label_2
_geom_bond_distance
Fe1 N20 1.970(3)
Fe1 N31 1.971(3)
Fe1 N21 1.975(3)
Fe1 N11 1.975(3)
Fe1 N40 1.977(3)
Fe1 N30 1.981(3)
N11 C11 1.341(5)
N11 C15 1.348(5)
C11 C12 1.375(6)
C11 H11 0.9300
C12 C13 1.358(6)
C12 H12 0.9300
C13 C14 1.357(6)
C13 H13 0.9300
C14 C15 1.396(5)
C14 H14 0.9300
C15 C16 1.468(5)
C16 N20 1.359(5)
C16 C17 1.398(5)
C17 C18 1.372(6)
C17 H17 0.9300
C18 C19 1.379(6)
C18 H18 0.9300
C19 C20 1.368(6)
C19 H19 0.9300
C20 N20 1.353(5)
C20 H20 0.9300
N21 C21 1.348(5)
N21 C25 1.350(5)
C21 C22 1.369(6)
C21 H21 0.9300
C22 C23 1.380(6)
C22 H22 0.9300
C23 C24 1.360(6)
C23 H23 0.9300
C24 C25 1.397(5)
C24 H24 0.9300
C25 C26 1.467(5)
C26 N30 1.357(5)
C26 C27 1.383(5)
C27 C28 1.365(6)
C27 H27 0.9300
C28 C29 1.373(7)
C28 H28 0.9300
C29 C30 1.378(6)
C29 H29 0.9300
C30 N30 1.344(5)
C30 H30 0.9300
N31 C31 1.346(5)
N31 C35 1.360(5)
C31 C32 1.382(6)
C31 H31 0.9300
C32 C33 1.367(7)
C32 H32 0.9300
C33 C34 1.357(7)
C33 H33 0.9300
C34 C35 1.389(6)
C34 H34 0.9300
C35 C36 1.452(6)
C36 N40 1.350(5)
C36 C37 1.392(6)
C37 C38 1.354(7)
C37 H37 0.9300
C38 C39 1.358(8)
C38 H38 0.9300
C39 C40 1.386(6)
C39 H39 0.9300
C40 N40 1.332(5)
C40 H40 0.9300
Fe2 N60 1.971(3)
Fe2 N70 1.972(3)
Fe2 N41 1.974(3)
Fe2 N50 1.978(3)
Fe2 N51 1.979(3)
Fe2 N61 1.982(3)
N41 C41 1.342(5)
N41 C45 1.358(5)
C41 C42 1.378(6)
C41 H41 0.9300
C42 C43 1.361(6)
C42 H42 0.9300
C43 C44 1.380(6)
C43 H43 0.9300
C44 C45 1.390(5)
C44 H44 0.9300
C45 C46 1.471(5)
C46 N50 1.361(4)
C46 C47 1.382(5)
C47 C48 1.372(6)
C47 H47 0.9300
C48 C49 1.370(6)
C48 H48 0.9300
C49 C50 1.380(6)
C49 H49 0.9300
C50 N50 1.342(5)
C50 H50 0.9300
N51 C51 1.346(5)
N51 C55 1.356(5)
C51 C52 1.396(7)
C51 H51 0.9300
C52 C53 1.348(8)
C52 H52 0.9300
C53 C54 1.380(8)
C53 H53 0.9300
C54 C55 1.394(6)
C54 H54 0.9300
C55 C56 1.469(6)
C56 N60 1.351(5)
C56 C57 1.388(6)
C57 C58 1.366(7)
C57 H57 0.9300
C58 C59 1.367(7)
C58 H58 0.9300
C59 C60 1.372(6)
C59 H59 0.9300
C60 N60 1.347(5)
C60 H60 0.9300
N61 C61 1.336(5)
N61 C65 1.350(5)
C61 C62 1.379(6)
C61 H61 0.9300
C62 C63 1.352(7)
C62 H62 0.9300
C63 C64 1.373(7)
C63 H63 0.9300
C64 C65 1.381(5)
C64 H64 0.9300
C65 C66 1.471(5)
C66 N70 1.360(5)
C66 C67 1.376(6)
C67 C68 1.369(7)
C67 H67 0.9300
C68 C69 1.369(7)
C68 H68 0.9300
C69 C70 1.381(6)
C69 H69 0.9300
C70 N70 1.341(5)
C70 H70 0.9300
Fe3 O81 1.996(3)
Fe3 O75 1.999(3)
Fe3 O91 2.002(3)
Fe3 O85 2.005(3)
Fe3 O71 2.007(3)
Fe3 O95 2.011(3)
O71 C73 1.296(5)
O72 C73 1.205(5)
C73 C74 1.538(6)
C74 O76 1.224(5)
C74 O75 1.278(5)
O81 C83 1.296(6)
O82 C83 1.215(6)
C83 C84 1.551(7)
C84 O86 1.206(5)
C84 O85 1.289(5)
O91 C93 1.278(4)
O92 C93 1.228(4)
C93 C94 1.544(5)
C94 O96 1.202(5)
C94 O95 1.285(5)
N101 O102 1.188(10)
N101 O104 1.170(9)
N101 O103 1.199(9)
O102 O104 1.83(2)
N111 O114 1.189(9)
N111 O112 1.193(9)
N111 O113 1.220(9)

loop_
_geom_torsion_atom_site_label_1
_geom_torsion_atom_site_label_2
_geom_torsion_atom_site_label_3
_geom_torsion_atom_site_label_4
_geom_torsion
C15 N11 C11 C12 1.1(6)
Fe1 N11 C11 C12 -171.6(3)
N11 C11 C12 C13 -0.1(7)
C11 C12 C13 C14 -0.9(7)
C12 C13 C14 C15 0.8(7)
C11 N11 C15 C14 -1.2(6)
Fe1 N11 C15 C14 172.5(3)
C11 N11 C15 C16 -180.0(3)
Fe1 N11 C15 C16 -6.2(4)
C13 C14 C15 N11 0.3(6)
C13 C14 C15 C16 178.9(4)
N11 C15 C16 N20 3.3(5)
C14 C15 C16 N20 -175.4(4)
N11 C15 C16 C17 -174.7(4)
C14 C15 C16 C17 6.6(6)
N20 C16 C17 C18 0.3(6)
C15 C16 C17 C18 178.2(4)
C16 C17 C18 C19 0.1(7)
C17 C18 C19 C20 0.0(7)
C18 C19 C20 N20 -0.3(7)
C19 C20 N20 C16 0.6(6)
C19 C20 N20 Fe1 -179.2(3)
C17 C16 N20 C20 -0.6(6)
C15 C16 N20 C20 -178.7(3)
C17 C16 N20 Fe1 179.3(3)
C15 C16 N20 Fe1 1.2(4)
C25 N21 C21 C22 0.9(6)
Fe1 N21 C21 C22 -174.6(3)
N21 C21 C22 C23 -0.8(7)
C21 C22 C23 C24 -0.2(7)
C22 C23 C24 C25 0.9(7)
C21 N21 C25 C24 -0.1(5)
Fe1 N21 C25 C24 176.0(3)
C21 N21 C25 C26 -178.3(3)
Fe1 N21 C25 C26 -2.2(4)
C23 C24 C25 N21 -0.8(6)
C23 C24 C25 C26 177.2(4)
N21 C25 C26 N30 4.3(5)
C24 C25 C26 N30 -173.8(4)
N21 C25 C26 C27 -174.8(4)
C24 C25 C26 C27 7.0(6)
N30 C26 C27 C28 -1.7(7)
C25 C26 C27 C28 177.4(4)
C26 C27 C28 C29 2.2(8)
C27 C28 C29 C30 -0.4(8)
C28 C29 C30 N30 -2.1(7)
C29 C30 N30 C26 2.6(6)
C29 C30 N30 Fe1 -172.2(3)
C27 C26 N30 C30 -0.7(6)
C25 C26 N30 C30 -179.9(4)
C27 C26 N30 Fe1 174.8(3)
C25 C26 N30 Fe1 -4.4(4)
C35 N31 C31 C32 2.1(6)
Fe1 N31 C31 C32 -172.5(3)
N31 C31 C32 C33 -0.7(7)
C31 C32 C33 C34 -0.8(7)
C32 C33 C34 C35 0.9(7)
C31 N31 C35 C34 -1.9(6)
Fe1 N31 C35 C34 173.3(3)
C31 N31 C35 C36 178.3(3)
Fe1 N31 C35 C36 -6.5(4)
C33 C34 C35 N31 0.5(6)
C33 C34 C35 C36 -179.8(4)
N31 C35 C36 N40 5.4(5)
C34 C35 C36 N40 -174.4(4)
N31 C35 C36 C37 -173.6(4)
C34 C35 C36 C37 6.7(7)
N40 C36 C37 C38 -1.8(7)
C35 C36 C37 C38 177.1(4)
C36 C37 C38 C39 2.1(8)
C37 C38 C39 C40 -1.3(8)
C38 C39 C40 N40 0.2(8)
C39 C40 N40 C36 0.2(6)
C39 C40 N40 Fe1 -176.0(3)
C37 C36 N40 C40 0.7(6)
C35 C36 N40 C40 -178.4(3)
C37 C36 N40 Fe1 177.3(3)
C35 C36 N40 Fe1 -1.8(4)
C45 N41 C41 C42 0.2(6)
Fe2 N41 C41 C42 -178.5(3)
N41 C41 C42 C43 -0.5(7)
C41 C42 C43 C44 0.1(7)
C42 C43 C44 C45 0.4(6)
C41 N41 C45 C44 0.3(5)
Fe2 N41 C45 C44 179.2(3)
C41 N41 C45 C46 -179.7(3)
Fe2 N41 C45 C46 -0.8(4)
C43 C44 C45 N41 -0.6(6)
C43 C44 C45 C46 179.4(4)
N41 C45 C46 N50 0.6(4)
C44 C45 C46 N50 -179.5(3)
N41 C45 C46 C47 -178.7(3)
C44 C45 C46 C47 1.3(6)
N50 C46 C47 C48 -0.7(6)
C45 C46 C47 C48 178.5(4)
C46 C47 C48 C49 -0.3(6)
C47 C48 C49 C50 0.7(6)
C48 C49 C50 N50 -0.1(6)
C49 C50 N50 C46 -0.9(5)
C49 C50 N50 Fe2 -178.5(3)
C47 C46 N50 C50 1.3(5)
C45 C46 N50 C50 -177.9(3)
C47 C46 N50 Fe2 179.2(3)
C45 C46 N50 Fe2 -0.1(4)
C55 N51 C51 C52 1.3(7)
Fe2 N51 C51 C52 -171.8(4)
N51 C51 C52 C53 -1.6(8)
C51 C52 C53 C54 1.1(9)
C52 C53 C54 C55 -0.4(8)
C51 N51 C55 C54 -0.5(6)
Fe2 N51 C55 C54 173.5(3)
C51 N51 C55 C56 -178.4(4)
Fe2 N51 C55 C56 -4.5(4)
C53 C54 C55 N51 0.1(7)
C53 C54 C55 C56 177.8(4)
N51 C55 C56 N60 6.6(5)
C54 C55 C56 N60 -171.3(4)
N51 C55 C56 C57 -171.7(4)
C54 C55 C56 C57 10.4(6)
N60 C56 C57 C58 -0.5(6)
C55 C56 C57 C58 177.6(4)
C56 C57 C58 C59 1.1(7)
C57 C58 C59 C60 -0.5(7)
C58 C59 C60 N60 -0.7(7)
C59 C60 N60 C56 1.2(6)
C59 C60 N60 Fe2 -171.3(3)
C57 C56 N60 C60 -0.6(6)
C55 C56 N60 C60 -178.9(3)
C57 C56 N60 Fe2 172.7(3)
C55 C56 N60 Fe2 -5.5(4)
C65 N61 C61 C62 -0.9(6)
Fe2 N61 C61 C62 178.2(3)
N61 C61 C62 C63 -1.0(7)
C61 C62 C63 C64 1.4(7)
C62 C63 C64 C65 0.0(7)
C61 N61 C65 C64 2.4(5)
Fe2 N61 C65 C64 -176.8(3)
C61 N61 C65 C66 -177.0(3)
Fe2 N61 C65 C66 3.8(4)
C63 C64 C65 N61 -2.0(6)
C63 C64 C65 C66 177.3(4)
N61 C65 C66 N70 1.0(5)
C64 C65 C66 N70 -178.4(4)
N61 C65 C66 C67 -178.6(4)
C64 C65 C66 C67 2.0(6)
N70 C66 C67 C68 0.0(7)
C65 C66 C67 C68 179.6(4)
C66 C67 C68 C69 0.7(8)
C67 C68 C69 C70 -0.4(8)
C68 C69 C70 N70 -0.7(7)
C69 C70 N70 C66 1.4(6)
C69 C70 N70 Fe2 -173.2(3)
C67 C66 N70 C70 -1.0(6)
C65 C66 N70 C70 179.3(3)
C67 C66 N70 Fe2 174.2(3)
C65 C66 N70 Fe2 -5.4(4)
Fe3 O71 C73 O72 -176.0(4)
Fe3 O71 C73 C74 3.9(4)
O72 C73 C74 O76 -8.0(6)
O71 C73 C74 O76 172.1(4)
O72 C73 C74 O75 172.9(4)
O71 C73 C74 O75 -7.1(5)
O76 C74 O75 Fe3 -172.5(3)
C73 C74 O75 Fe3 6.6(4)
Fe3 O81 C83 O82 177.5(4)
Fe3 O81 C83 C84 -1.9(5)
O82 C83 C84 O86 1.1(7)
O81 C83 C84 O86 -179.5(4)
O82 C83 C84 O85 -179.0(4)
O81 C83 C84 O85 0.4(5)
O86 C84 O85 Fe3 -178.8(4)
C83 C84 O85 Fe3 1.3(4)
Fe3 O91 C93 O92 -172.2(3)
Fe3 O91 C93 C94 7.5(4)
O92 C93 C94 O96 -1.8(6)
O91 C93 C94 O96 178.4(4)
O92 C93 C94 O95 177.4(4)
O91 C93 C94 O95 -2.4(5)
O96 C94 O95 Fe3 175.2(4)
C93 C94 O95 Fe3 -4.0(4)
O103 N101 O102 O104 -179(3)
O103 N101 O104 O102 179(4)
